data_2010054
loop_
_publ_author_name
'Wong, W.-T.'
'Wong, W.-K.'

_publ_section_title
;
 Bis[tris(tetrahydrofuran)lithium(1+)]
 bis(\m-diphenylphosphanido)bis(tetracarbonylmolybdate)(2--)
;
_journal_issue 9
_journal_name_full 'Acta Crystallographica Section C'
_journal_page_first 1404
_journal_page_last 1406
_journal_paper_doi 10.1107/S010827019400209X
_journal_volume 50
_journal_year 1994
_chemical_formula_moiety 'C32 H20 Mo2 O8 P2,2(C12 H24 Li1 O3)'
_chemical_formula_sum 'C56 H68 Li2 Mo2 O14 P2'
_chemical_formula_weight 1232.89
_space_group_IT_number 14
_symmetry_cell_setting monoclinic
_symmetry_space_group_name_Hall '-P 2yn'
_symmetry_space_group_name_H-M 'P 1 21/n 1'
_atom_type_scat_source IntTabIV
_cell_angle_alpha 90.
_cell_angle_beta 100.38(2)
_cell_angle_gamma 90.
_cell_formula_units_Z 2
_cell_length_a 11.278(5)
_cell_length_b 19.531(7)
_cell_length_c 14.204(2)
_cell_measurement_reflns_used 25
_cell_measurement_temperature 293
_cell_measurement_theta_max 13
_cell_measurement_theta_min 11
_cell_volume 3077.5(18)
_diffrn_measurement_device 'Enraf-Nonius CAD-4'
_diffrn_measurement_method \w-2\q
_diffrn_radiation_type 'Mo K\a'
_diffrn_radiation_wavelength 0.71073
_diffrn_reflns_av_R_equivalents 0.024
_diffrn_reflns_limit_h_max 12
_diffrn_reflns_limit_h_min 0
_diffrn_reflns_limit_k_max 21
_diffrn_reflns_limit_k_min 0
_diffrn_reflns_limit_l_max 15
_diffrn_reflns_limit_l_min -15
_diffrn_reflns_number 4695
_diffrn_reflns_theta_max 23
_diffrn_standards_decay_% <2
_diffrn_standards_interval_time 120
_diffrn_standards_number 3
_exptl_absorpt_coefficient_mu 0.504
_exptl_absorpt_correction_T_max 0.999
_exptl_absorpt_correction_T_min 0.929
_exptl_absorpt_correction_type empirical
_exptl_crystal_colour 'pale yellow'
_exptl_crystal_density_diffrn 1.330
_exptl_crystal_description block
_exptl_crystal_size_max 0.48
_exptl_crystal_size_mid 0.42
_exptl_crystal_size_min 0.24
_refine_diff_density_max 0.96
_refine_diff_density_min -0.58
_refine_ls_goodness_of_fit_obs 3.918
_refine_ls_hydrogen_treatment noref
_refine_ls_number_parameters 283
_refine_ls_number_reflns 3194
_refine_ls_R_factor_obs 0.068
_refine_ls_shift/esd_max 0.03
_refine_ls_structure_factor_coef F
_refine_ls_weighting_details 'w = 1/{1 + [(F~o~ - 43.2)/142.7]^2^}'
_refine_ls_weighting_scheme calc
_refine_ls_wR_factor_obs 0.088
_reflns_number_observed 3194
_reflns_number_total 4438
_reflns_observed_criterion I>3\s(I)
_cod_data_source_file mu1093.cif
_cod_data_source_block mu1093_structure_1_of_1
_cod_depositor_comments
;
The following automatic conversions were performed:

'_refine_ls_weighting_scheme' value 'w = 1/{1 + [(F~o~ -
43.2)/142.7]^2^}' was changed to 'calc'. New tag
'_refine_ls_weighting_details' was created. The value of the new tag
was set to 'w = 1/{1 + [(F~o~ - 43.2)/142.7]^2^}'.

Automatic conversion script
Id: cif_fix_values 3143 2015-03-26 13:38:13Z robertas 
;
_cod_original_cell_volume 3077.3(18)
_cod_original_sg_symbol_H-M 'P 21/n'
_cod_database_code 2010054

loop_
_symmetry_equiv_pos_as_xyz
x,y,z
-x,-y,-z
1/2+x,1/2-y,1/2+z
1/2-x,1/2+y,1/2-z

loop_
_atom_site_label
_atom_site_fract_x
_atom_site_fract_y
_atom_site_fract_z
Mo -.06721(7) -.01679(4) .12298(6)
P1 -.0938(2) .06270(10) -.0265(2)
O1 -.2560(6) .0621(4) .2151(5)
O2 .1365(8) .0790(5) .2349(7)
O3 -.0270(10) -.1126(6) .3019(7)
O4 -.2781(8) -.1161(5) .0290(10)
O5 -.4468(8) .1561(5) .2881(6)
O6 -.1690(9) .1814(6) .3530(7)
O7 -.2772(8) .0518(6) .4236(7)
C1 -.1857(9) .0325(5) .1802(7)
C2 .0643(9) .0465(6) .1916(7)
C3 -.0390(10) -.0775(6) .2343(8)
C4 -.1990(10) -.0806(6) .0623(9)
C1A -.0827(8) .1530(5) .0099(7)
C1B .0278(9) .1812(5) .0476(8)
C1C .0400(10) .2490(6) .0800(10)
C1D -.0640(10) .2897(7) .0780(10)
C1E -.1720(10) .2619(7) .0450(10)
C1F -.1840(10) .1926(6) .0110(10)
C2A -.2472(8) .0633(5) -.0985(7)
C2B -.3473(9) .0467(7) -.0590(9)
C2C -.4620(10) .0489(8) -.1140(10)
C2D -.4800(10) .0652(7) -.2070(10)
C2E -.3840(10) .0818(8) -.2474(9)
C2F -.2640(10) .0831(6) -.1933(8)
C3A -.541(3) .137(2) .203(2)
C3B -.608(2) .2090(10) .190(2)
C3C -.629(2) .2090(10) .279(2)
C3D -.481(3) .225(2) .308(3)
C4A -.136(2) .2160(10) .444(2)
C4B -.016(2) .2490(10) .446(2)
C4C .022(2) .2300(10) .3570(10)
C4D -.089(2) .2030(10) .295(2)
C5A -.349(2) .0350(10) .482(2)
C5B -.290(3) -.024(2) .539(2)
C5C -.186(2) -.0400(10) .512(2)
C5D -.163(4) .009(2) .456(3)
Li -.294(2) .1150(10) .3210(10)
H1B .0981 .1538 .0516
H1C .1171 .2673 .1038
H1D -.0566 .3359 .0984
H1E -.2423 .2886 .0444
H1F -.2618 .1739 -.0114
H2B -.3369 .0336 .0064
H2C -.5300 .0387 -.0845
H2D -.5583 .0649 -.2447
H2E -.3969 .0929 -.3135
H2F -.1984 .0972 -.2218
H3A -.5925 .1010 .2175
H32 -.5075 .1241 .1490
H3B1 -.6792 .2085 .1430
H3B2 -.5570 .2452 .1771
H3C1 -.6544 .1669 .3016
H3C2 -.6798 .2449 .2938
H3D1 -.4542 .2583 .2682
H3D2 -.4564 .2377 .3733
H4A1 -.1308 .1845 .4953
H4A2 -.1946 .2503 .4506
H4B1 .0408 .2337 .4990
H4B2 -.0226 .2978 .4487
H4C1 .0819 .1949 .3687
H4C2 .0528 .2680 .3282
H4D1 -.1246 .2386 .2537
H4D2 -.0684 .1660 .2580
H5A1 -.4254 .0217 .4475
H5A2 -.3583 .0722 .5231
H5B1 -.3424 -.0623 .5300
H5B2 -.2741 -.0118 .6050
H5C1 -.1935 -.0826 .4779
H5C2 -.1227 -.0439 .5658
H5D1 -.1017 .0379 .4893
H5D2 -.1373 -.0093 .4010

loop_
_geom_angle_atom_site_label_1
_geom_angle_atom_site_label_2
_geom_angle_atom_site_label_3
_geom_angle
_geom_angle_publ_flag
P1 Mo C1 93.4(3) yes
P1 Mo C2 89.7(4) yes
P1 Mo C3 177.3(4) yes
P1 Mo C4 93.0(4) yes
C1 Mo C2 89.8(4) yes
C1 Mo C3 89.1(5) yes
C1 Mo C4 88.6(5) yes
C2 Mo C3 89.1(4) yes
C2 Mo C4 176.9(5) yes
C3 Mo C4 88.2(5) yes
P1 Mo P1' 76.5(2) yes
Mo P1 Mo' 103.50(10) yes
Mo P1 C1A 110.6(3) yes
Mo P1 C2A 114.5(3) yes
C1A P1 C2A 99.2(5) yes
O1 Li O5 111.0(10) yes
O1 Li O6 108(2) yes
O1 Li O7 104(2) yes
O5 Li O6 113.0(10) yes
O5 Li O7 115.0(10) yes
O6 Li O7 108.0(10) yes
C1 O1 Li 149.4(9) yes
C3A O5 C3D 102(2) yes
C3A O5 Li 125.0(10) yes
C3D O5 Li 128(2) yes
C3D O5 Li 128(2) no
C4A O6 C4D 107(2) yes
C4A O6 Li 126.0(10) yes
C4D O6 Li 127.0(10) yes
C5A O7 C5D 105(3) yes
C5A O7 Li 132.0(10) yes
C5D O7 Li 123(2) yes
Mo C1 O1 179.4(7) yes
Mo C2 O2 175(2) yes
Mo C3 O3 177.0(10) yes
Mo C4 O4 177.0(10) yes
P1 C1A C1B 120.3(7) yes
P1 C1A C1F 121.7(8) yes
C1B C1A C1F 117.6(9) no
C1A C1B C1C 122.0(10) no
C1B C1C C1D 120.0(10) no
C1C C1D C1E 119.0(10) no
C1D C1E C1F 122.0(10) no
C1A C1F C1E 120.0(10) no
P1 C2A C2B 121.6(8) yes
P1 C2A C2F 119.7(8) yes
C2B C2A C2F 118.6(9) no
C2A C2B C2C 121.0(10) no
C2B C2C C2D 121.0(10) no
C2C C2D C2E 120.0(10) no
C2D C2E C2F 122.0(10) no
C2A C2F C2E 118(2) no
O5 C3A C3B 97(2) no
C3A C3B C3C 93(2) no
C3B C3C C3D 84(2) no
O5 C3D C3C 94(2) no
O6 C4A C4B 107(2) no
C4A C4B C4C 106(2) no
C4B C4C C4D 106(2) no
O6 C4D C4C 109(2) no
O7 C5A C5B 106(2) no
C5A C5B C5C 111(3) no
C5B C5C C5D 106(3) no
O7 C5D C5C 110(4) no

loop_
_geom_bond_atom_site_label_1
_geom_bond_atom_site_label_2
_geom_bond_site_symmetry_1
_geom_bond_site_symmetry_2
_geom_bond_distance
_geom_bond_publ_flag
Mo P1 . . 2.604(3) yes
Mo P1' . . 2.623(3) yes
Mo C1 . . 1.95(2) yes
Mo C2 . . 2.04(2) yes
Mo C3 . . 1.960(10) yes
Mo C4 . . 2.010(10) yes
P1 C1A . . 1.835(9) yes
P1 C2A . . 1.844(9) yes
O1 C1 . . 1.160(10) yes
O1 Li . . 1.93(2) yes
O2 C2 . . 1.120(10) yes
O3 C3 . . 1.17(2) yes
O4 C4 . . 1.170(10) yes
O5 C3A . . 1.51(3) yes
O5 C3D . . 1.45(4) yes
O5 Li . . 1.88(3) yes
O6 C4A . . 1.46(3) yes
O6 C4D . . 1.40(3) yes
O6 Li . . 1.91(2) yes
O7 C5A . . 1.30(3) yes
O7 C5D . . 1.53(4) yes
O7 Li . . 1.90(2) yes
C1A C1B . . 1.390(10) no
C1A C1F . . 1.38(2) no
C1B C1C . . 1.41(2) no
C1C C1D . . 1.40(2) no
C1D C1E . . 1.34(3) no
C1E C1F . . 1.44(2) no
C2A C2B . . 1.39(2) no
C2A C2F . . 1.390(10) no
C2B C2C . . 1.39(2) no
C2C C2D . . 1.35(3) no
C2D C2E . . 1.34(2) no
C2E C2F . . 1.43(2) no
C3A C3B . . 1.59(5) no
C3B C3C . . 1.34(4) no
C3C C3D . . 1.67(4) no
C4A C4B . . 1.50(4) no
C4B C4C . . 1.46(3) no
C4C C4D . . 1.48(3) no
C5A C5B . . 1.49(5) no
C5B C5C . . 1.34(5) no
C5C C5D . . 1.31(5) no
